data_7150416
loop_
_publ_author_name
'Sengupta, Anindita'
'Roy, Rituparna S.'
'Sabareesh, Varatharajan'
'Shamala, Narayanaswamy'
'Balaram, Padmanabhan'

_publ_section_title
;
 Aggregation modes in sheets formed by protected beta-amino acids and
 beta-peptides.
;
_journal_issue 6
_journal_name_full 'Organic &amp; biomolecular chemistry'
_journal_page_first 1166
_journal_page_last 1173
_journal_paper_doi 10.1039/b516088j
_journal_volume 4
_journal_year 2006
_chemical_formula_sum 'C12 H24 N2 O3'
_chemical_formula_weight 244.33
_chemical_name_common Boc-betaVal-NHMe
_chemical_name_systematic
;
?
;
_space_group_IT_number 19
_symmetry_cell_setting orthorhombic
_symmetry_space_group_name_Hall 'P 2ac 2ab'
_symmetry_space_group_name_H-M 'P 21 21 21'
_atom_sites_solution_hydrogens geom
_atom_sites_solution_primary direct
_atom_sites_solution_secondary difmap
_audit_creation_method SHELXL-97
_cell_angle_alpha 90.00
_cell_angle_beta 90.00
_cell_angle_gamma 90.00
_cell_formula_units_Z 4
_cell_length_a 8.730(2)
_cell_length_b 9.741(3)
_cell_length_c 17.509(5)
_cell_measurement_temperature 293(2)
_cell_volume 1488.9(7)
_computing_data_collection SMART
_computing_data_reduction SAINT
_computing_structure_refinement 'SHELXL-97 (Sheldrick, 1997)'
_computing_structure_solution 'SHELXS-97 (Sheldrick, 1990)'
_diffrn_ambient_temperature 293(2)
_diffrn_measured_fraction_theta_full 0.997
_diffrn_measured_fraction_theta_max 0.997
_diffrn_measurement_device_type 'BRUKER AXS SMART APEX CCD with Mo source'
_diffrn_measurement_method 'omega scan'
_diffrn_radiation_monochromator graphite
_diffrn_radiation_source 'fine-focus sealed tube'
_diffrn_radiation_type MoK\a
_diffrn_radiation_wavelength 0.71073
_diffrn_reflns_av_R_equivalents 0.0345
_diffrn_reflns_av_sigmaI/netI 0.0228
_diffrn_reflns_limit_h_max 10
_diffrn_reflns_limit_h_min -10
_diffrn_reflns_limit_k_max 11
_diffrn_reflns_limit_k_min -11
_diffrn_reflns_limit_l_max 20
_diffrn_reflns_limit_l_min -19
_diffrn_reflns_number 10641
_diffrn_reflns_theta_full 25.01
_diffrn_reflns_theta_max 25.01
_diffrn_reflns_theta_min 2.33
_exptl_absorpt_coefficient_mu 0.078
_exptl_absorpt_correction_type none
_exptl_crystal_colour colorless
_exptl_crystal_density_diffrn 1.090
_exptl_crystal_density_method 'not measured'
_exptl_crystal_description rod
_exptl_crystal_F_000 536
_exptl_crystal_size_max 0.50
_exptl_crystal_size_mid 0.15
_exptl_crystal_size_min 0.10
_refine_diff_density_max 0.176
_refine_diff_density_min -0.202
_refine_diff_density_rms 0.054
_refine_ls_abs_structure_details 'Flack H D (1983), Acta Cryst. A39, 876-881'
_refine_ls_abs_structure_Flack 10(10)
_refine_ls_extinction_method none
_refine_ls_goodness_of_fit_ref 1.086
_refine_ls_hydrogen_treatment constr
_refine_ls_matrix_type full
_refine_ls_number_parameters 154
_refine_ls_number_reflns 1529
_refine_ls_number_restraints 0
_refine_ls_restrained_S_all 1.086
_refine_ls_R_factor_all 0.0511
_refine_ls_R_factor_gt 0.0483
_refine_ls_shift/su_max 0.020
_refine_ls_shift/su_mean 0.004
_refine_ls_structure_factor_coef Fsqd
_refine_ls_weighting_details 'calc w=1/[\s^2^(Fo^2^)+(0.0889P)^2^+0.1365P] where P=(Fo^2^+2Fc^2^)/3'
_refine_ls_weighting_scheme calc
_refine_ls_wR_factor_gt 0.1326
_refine_ls_wR_factor_ref 0.1355
_reflns_number_gt 1433
_reflns_number_total 1529
_reflns_threshold_expression >2sigma(I)
_cod_data_source_file b516088j.txt
_cod_data_source_block bv
_cod_depositor_comments
;
The following automatic conversions were performed:
'_symmetry_cell_setting' value 'Orthorhombic' changed to 'orthorhombic'
according to '/home/saulius/struct/CIF-dictionaries/cif_core.dic'
dictionary named 'cif_core.dic' version 2.4.1 from
2010-06-29.

'_exptl_absorpt_correction_type' value 'None' changed to
'none' according to '/home/saulius/struct/CIF-dictionaries/cif_core.dic'
dictionary named 'cif_core.dic' version 2.4.1 from 2010-06-29.

Automatic conversion script
Id: cif_fix_enum 1527 2010-12-29 10:47:43Z saulius 
;
_cod_original_cell_volume 1489.1(7)
_cod_original_sg_symbol_H-M P2(1)2(1)2(1)
_cod_database_code 7150416

loop_
_symmetry_equiv_pos_as_xyz
'x, y, z'
'-x+1/2, -y, z+1/2'
'-x, y+1/2, -z+1/2'
'x+1/2, -y+1/2, -z'

loop_
_atom_site_label
_atom_site_type_symbol
_atom_site_fract_x
_atom_site_fract_y
_atom_site_fract_z
_atom_site_U_iso_or_equiv
_atom_site_adp_type
_atom_site_occupancy
_atom_site_symmetry_multiplicity
_atom_site_calc_flag
_atom_site_refinement_flags
_atom_site_disorder_assembly
_atom_site_disorder_group
C0T1 C -0.1547(4) 0.7199(4) -0.08980(15) 0.0780(9) Uani 1 1 d . . .
H0T1 H -0.0637 0.6649 -0.0866 0.117 Uiso 1 1 calc R . .
H0T2 H -0.1674 0.7521 -0.1412 0.117 Uiso 1 1 calc R . .
H0T3 H -0.2418 0.6656 -0.0755 0.117 Uiso 1 1 calc R . .
C0T2 C -0.2822(3) 0.9303(3) -0.03972(19) 0.0724(8) Uani 1 1 d . . .
H0T4 H -0.3711 0.8751 -0.0297 0.109 Uiso 1 1 calc R . .
H0T5 H -0.2908 0.9706 -0.0896 0.109 Uiso 1 1 calc R . .
H0T6 H -0.2748 1.0016 -0.0020 0.109 Uiso 1 1 calc R . .
C0T3 C 0.0044(3) 0.9222(3) -0.05217(18) 0.0761(9) Uani 1 1 d . . .
H0T7 H 0.0914 0.8622 -0.0488 0.114 Uiso 1 1 calc R . .
H0T8 H 0.0143 0.9945 -0.0152 0.114 Uiso 1 1 calc R . .
H0T9 H -0.0007 0.9611 -0.1025 0.114 Uiso 1 1 calc R . .
C0T4 C -0.1406(3) 0.8415(3) -0.03642(13) 0.0563(6) Uani 1 1 d . . .
O O -0.1295(2) 0.77344(14) 0.03864(9) 0.0504(4) Uani 1 1 d . . .
C0' C -0.1181(3) 0.8460(2) 0.10349(13) 0.0512(6) Uani 1 1 d . . .
O0 O -0.1134(3) 0.97032(16) 0.10737(11) 0.0807(7) Uani 1 1 d . . .
N1 N -0.1137(3) 0.76262(18) 0.16366(10) 0.0588(6) Uani 1 1 d . . .
H1 H -0.1198 0.6755 0.1563 0.071 Uiso 1 1 calc R . .
C1A C -0.0989(3) 0.8134(2) 0.24183(12) 0.0518(6) Uani 1 1 d . . .
H1A H -0.0935 0.9137 0.2387 0.062 Uiso 1 1 calc R . .
C1B C -0.2396(4) 0.7788(3) 0.29024(17) 0.0729(9) Uani 1 1 d . . .
H1B H -0.2185 0.8139 0.3416 0.087 Uiso 1 1 calc R . .
C1G1 C -0.2668(5) 0.6251(4) 0.2990(2) 0.1072(14) Uani 1 1 d . . .
H1G1 H -0.1756 0.5822 0.3182 0.161 Uiso 1 1 calc R . .
H1G2 H -0.2924 0.5863 0.2503 0.161 Uiso 1 1 calc R . .
H1G3 H -0.3496 0.6099 0.3341 0.161 Uiso 1 1 calc R . .
C1G2 C -0.3778(5) 0.8569(6) 0.2614(2) 0.1283(19) Uani 1 1 d . . .
H1G4 H -0.4654 0.8345 0.2922 0.192 Uiso 1 1 calc R . .
H1G5 H -0.3975 0.8321 0.2093 0.192 Uiso 1 1 calc R . .
H1G6 H -0.3582 0.9538 0.2645 0.192 Uiso 1 1 calc R . .
CB' C 0.0515(4) 0.7650(3) 0.27706(14) 0.0580(7) Uani 1 1 d . . .
HB'1 H 0.0454 0.6673 0.2874 0.070 Uiso 1 1 calc R . .
HB'2 H 0.1342 0.7798 0.2410 0.070 Uiso 1 1 calc R . .
C1' C 0.0863(3) 0.8404(2) 0.35015(13) 0.0496(6) Uani 1 1 d . . .
O1 O 0.0857(3) 0.96523(16) 0.35228(11) 0.0695(6) Uani 1 1 d . . .
N2 N 0.1141(3) 0.76469(19) 0.41127(12) 0.0654(7) Uani 1 1 d . . .
H2 H 0.1121 0.6768 0.4067 0.079 Uiso 1 1 calc R . .
C2 C 0.1479(5) 0.8226(3) 0.48544(18) 0.0821(10) Uani 1 1 d . . .
H2A H 0.1655 0.7499 0.5214 0.123 Uiso 1 1 calc R . .
H2B H 0.0628 0.8773 0.5022 0.123 Uiso 1 1 calc R . .
H2C H 0.2377 0.8791 0.4820 0.123 Uiso 1 1 calc R . .

loop_
_atom_site_aniso_label
_atom_site_aniso_U_11
_atom_site_aniso_U_22
_atom_site_aniso_U_33
_atom_site_aniso_U_23
_atom_site_aniso_U_13
_atom_site_aniso_U_12
C0T1 0.094(2) 0.102(2) 0.0380(14) 0.0017(14) -0.0042(14) 0.0003(19)
C0T2 0.0642(15) 0.0786(19) 0.0744(18) 0.0262(16) -0.0111(14) 0.0008(14)
C0T3 0.0692(17) 0.090(2) 0.0690(18) 0.0308(16) -0.0026(14) -0.0065(16)
C0T4 0.0642(14) 0.0627(14) 0.0421(12) 0.0166(11) -0.0063(11) -0.0032(12)
O 0.0750(10) 0.0407(8) 0.0357(8) 0.0049(6) -0.0030(7) 0.0020(8)
C0' 0.0731(15) 0.0349(11) 0.0458(12) 0.0013(9) -0.0045(12) 0.0028(11)
O0 0.148(2) 0.0320(9) 0.0618(11) 0.0060(7) -0.0201(14) -0.0006(11)
N1 0.1113(18) 0.0291(8) 0.0359(10) -0.0006(7) -0.0009(11) 0.0052(11)
C1A 0.0891(17) 0.0289(10) 0.0374(11) -0.0050(8) -0.0027(12) 0.0058(11)
C1B 0.0808(19) 0.086(2) 0.0520(15) -0.0287(15) 0.0012(13) 0.0045(16)
C1G1 0.140(3) 0.100(3) 0.082(2) -0.023(2) 0.044(2) -0.044(3)
C1G2 0.100(3) 0.191(5) 0.094(3) -0.056(3) -0.019(2) 0.046(3)
CB' 0.0859(17) 0.0421(12) 0.0460(13) -0.0022(10) 0.0060(12) 0.0100(12)
C1' 0.0656(14) 0.0333(11) 0.0500(12) -0.0011(9) 0.0040(11) 0.0015(10)
O1 0.1096(16) 0.0326(9) 0.0663(11) -0.0012(7) -0.0024(11) -0.0040(9)
N2 0.1049(19) 0.0360(9) 0.0554(12) -0.0015(8) -0.0202(13) -0.0010(12)
C2 0.121(3) 0.0603(16) 0.0651(17) -0.0076(13) -0.0325(19) -0.0036(19)

loop_
_atom_type_symbol
_atom_type_description
_atom_type_scat_dispersion_real
_atom_type_scat_dispersion_imag
_atom_type_scat_source
C C 0.0033 0.0000 'International Tables Vol C Tables 4.2.6.8 and 6.1.1.4'
H H 0.0000 0.0000 'International Tables Vol C Tables 4.2.6.8 and 6.1.1.4'
N N 0.0061 0.0000 'International Tables Vol C Tables 4.2.6.8 and 6.1.1.4'
O O 0.0106 0.0000 'International Tables Vol C Tables 4.2.6.8 and 6.1.1.4'

loop_
_geom_angle_atom_site_label_1
_geom_angle_atom_site_label_2
_geom_angle_atom_site_label_3
_geom_angle
_geom_angle_site_symmetry_1
_geom_angle_site_symmetry_3
_geom_angle_publ_flag
O C0T4 C0T2 110.2(2) . . ?
O C0T4 C0T1 101.8(2) . . ?
C0T2 C0T4 C0T1 111.0(2) . . ?
O C0T4 C0T3 109.9(2) . . ?
C0T2 C0T4 C0T3 112.3(2) . . ?
C0T1 C0T4 C0T3 111.2(2) . . ?
C0' O C0T4 121.51(17) . . ?
O0 C0' N1 124.3(2) . . ?
O0 C0' O 125.1(2) . . ?
N1 C0' O 110.55(17) . . ?
C0' N1 C1A 122.51(18) . . ?
N1 C1A CB' 110.5(2) . . ?
N1 C1A C1B 111.9(2) . . ?
CB' C1A C1B 113.5(2) . . ?
C1G2 C1B C1G1 113.8(4) . . ?
C1G2 C1B C1A 110.1(3) . . ?
C1G1 C1B C1A 113.4(3) . . ?
C1' CB' C1A 111.4(2) . . ?
O1 C1' N2 122.3(2) . . ?
O1 C1' CB' 120.9(2) . . ?
N2 C1' CB' 116.87(19) . . ?
C1' N2 C2 123.1(2) . . ?

loop_
_geom_bond_atom_site_label_1
_geom_bond_atom_site_label_2
_geom_bond_distance
_geom_bond_site_symmetry_2
_geom_bond_publ_flag
C0T1 C0T4 1.514(4) . ?
C0T2 C0T4 1.510(4) . ?
C0T3 C0T4 1.516(4) . ?
C0T4 O 1.475(3) . ?
O C0' 1.341(3) . ?
C0' O0 1.214(3) . ?
C0' N1 1.331(3) . ?
N1 C1A 1.461(3) . ?
C1A CB' 1.526(4) . ?
C1A C1B 1.530(4) . ?
C1B C1G2 1.513(5) . ?
C1B C1G1 1.524(5) . ?
CB' C1' 1.507(3) . ?
C1' O1 1.216(3) . ?
C1' N2 1.322(3) . ?
N2 C2 1.446(3) . ?

loop_
_geom_torsion_atom_site_label_1
_geom_torsion_atom_site_label_2
_geom_torsion_atom_site_label_3
_geom_torsion_atom_site_label_4
_geom_torsion
_geom_torsion_site_symmetry_1
_geom_torsion_site_symmetry_2
_geom_torsion_site_symmetry_3
_geom_torsion_site_symmetry_4
_geom_torsion_publ_flag
C0T2 C0T4 O C0' -60.9(3) . . . . ?
C0T1 C0T4 O C0' -178.7(2) . . . . ?
C0T3 C0T4 O C0' 63.4(3) . . . . ?
C0T4 O C0' O0 -1.2(4) . . . . ?
C0T4 O C0' N1 178.3(2) . . . . ?
O0 C0' N1 C1A -1.5(5) . . . . ?
O C0' N1 C1A 179.0(3) . . . . ?
C0' N1 C1A CB' -115.9(3) . . . . ?
C0' N1 C1A C1B 116.5(3) . . . . ?
N1 C1A C1B C1G2 -67.0(3) . . . . ?
CB' C1A C1B C1G2 167.1(3) . . . . ?
N1 C1A C1B C1G1 61.9(4) . . . . ?
CB' C1A C1B C1G1 -64.0(3) . . . . ?
N1 C1A CB' C1' 167.3(2) . . . . ?
C1B C1A CB' C1' -66.0(3) . . . . ?
C1A CB' C1' O1 -52.4(4) . . . . ?
C1A CB' C1' N2 126.4(3) . . . . ?
O1 C1' N2 C2 -0.7(5) . . . . ?
CB' C1' N2 C2 -179.5(3) . . . . ?

loop_
_cod_related_entry_id
_cod_related_entry_database
_cod_related_entry_code
1 ChemSpider 21188845
